data_4033999
loop_
_publ_author_name
'Bagum, Halima'
'Christensen, Kirsten E.'
'Genov, Miroslav'
'Pretsch, Alexander'
'Pretsch, Dagmar'
'Moloney, Mark G.'

_publ_section_title
;
 Synthetic Access to 3-Substituted Pyroglutamic Acids from Tetramate
 Derivatives of Serine, Threonine, <i>allo</i>-Threonine, and Cysteine.
;
_journal_issue 16
_journal_name_full 'The Journal of organic chemistry'
_journal_page_first 10257
_journal_page_last 10279
_journal_paper_doi 10.1021/acs.joc.9b01432
_journal_volume 84
_journal_year 2019
_chemical_absolute_configuration ad
_chemical_formula_moiety 'C20 H25 N O5'
_chemical_formula_sum 'C20 H25 N O5'
_chemical_formula_weight 359.42
_chemical_melting_point ?
_space_group_IT_number 19
_space_group_name_Hall 'P 2ac 2ab'
_space_group_name_H-M_alt 'P 21 21 21'
_symmetry_cell_setting orthorhombic
_symmetry_space_group_name_Hall 'P 2ac 2ab'
_symmetry_space_group_name_H-M 'P 21 21 21'
_atom_sites_solution_hydrogens difmap
_atom_sites_solution_primary other
_audit_creation_date 2017-03-28
_audit_creation_method CRYSTALS_ver_14.61_build_6156
_cell_angle_alpha 90
_cell_angle_beta 90
_cell_angle_gamma 90
_cell_formula_units_Z 8
_cell_length_a 7.9339(2)
_cell_length_b 9.5184(2)
_cell_length_c 50.1703(12)
_cell_measurement_reflns_used 13890
_cell_measurement_temperature 150
_cell_measurement_theta_max 76
_cell_measurement_theta_min 5
_cell_volume 3788.76(15)
_computing_cell_refinement 'CrysAlisPro, (Agilent, 2011)'
_computing_data_collection 'SuperNova, (Oxford Diffraction, 2010)'
_computing_data_reduction 'CrysAlisPro, (Agilent, 2011)'
_computing_molecular_graphics 'CAMERON (Watkin et al., 1996)'
_computing_publication_material 'CRYSTALS (Betteridge et al., 2003)'
_computing_structure_refinement 'CRYSTALS (Betteridge et al., 2003)'
_computing_structure_solution 'Superflip (Palatinus & Chapuis, 2007)'
_diffrn_ambient_temperature 150
_diffrn_measured_fraction_theta_full 0.999
_diffrn_measured_fraction_theta_max 0.992
_diffrn_measurement_device Area
_diffrn_measurement_device_type 'Oxford Diffraction SuperNova'
_diffrn_measurement_method \w
_diffrn_radiation_monochromator graphite
_diffrn_radiation_type 'Cu K\a'
_diffrn_radiation_wavelength 1.54184
_diffrn_reflns_av_R_equivalents 0.031
_diffrn_reflns_av_sigmaI/netI 0.0446
_diffrn_reflns_limit_h_max 8
_diffrn_reflns_limit_h_min -9
_diffrn_reflns_limit_k_max 11
_diffrn_reflns_limit_k_min -11
_diffrn_reflns_limit_l_max 46
_diffrn_reflns_limit_l_min -62
_diffrn_reflns_number 30996
_diffrn_reflns_theta_full 73.607
_diffrn_reflns_theta_max 76.416
_diffrn_reflns_theta_min 4.729
_diffrn_standards_number 0
_exptl_absorpt_coefficient_mu 0.741
_exptl_absorpt_correction_T_max 0.96
_exptl_absorpt_correction_T_min 0.74
_exptl_absorpt_correction_type multi-scan
_exptl_absorpt_process_details 'CrysAlisPro, (Agilent, 2011)'
_exptl_crystal_colour clear_pale_colourless
_exptl_crystal_density_diffrn 1.260
_exptl_crystal_density_meas ?
_exptl_crystal_density_method 'not measured'
_exptl_crystal_description rod
_exptl_crystal_F_000 1536
_exptl_crystal_size_max 0.38
_exptl_crystal_size_mid 0.20
_exptl_crystal_size_min 0.06
_refine_diff_density_max 0.27
_refine_diff_density_min -0.21
_refine_ls_abs_structure_details 'Flack (1983), 3342 Friedel-pairs'
_refine_ls_abs_structure_Flack 0.02(15)
_refine_ls_extinction_coef 36.0(17)
_refine_ls_extinction_method 'Larson (1970), Equation 22'
_refine_ls_goodness_of_fit_ref 0.9965
_refine_ls_hydrogen_treatment constr
_refine_ls_matrix_type full
_refine_ls_number_parameters 471
_refine_ls_number_reflns 7836
_refine_ls_number_restraints 0
_refine_ls_R_factor_all 0.0401
_refine_ls_R_factor_gt 0.0388
_refine_ls_shift/su_max 0.0009532
_refine_ls_shift/su_mean 0.0000709
_refine_ls_structure_factor_coef Fsqd
_refine_ls_weighting_details
;
 Method, part 1, Chebychev polynomial, (Watkin, 1994, Prince, 1982) 
 [weight] = 1.0/[A~0~*T~0~(x)+A~1~*T~1~(x) ... +A~n-1~]*T~n-1~(x)] 
 where A~i~ are the Chebychev coefficients listed below and x= Fcalc/Fmax 
 Method = Robust Weighting (Prince, 1982) 
 W = [weight] * [1-(deltaF/6*sigmaF)^2^]^2^ 
 A~i~ are: 
 0.109E+04 0.164E+04 946. 409. 84.6 
;
_refine_ls_weighting_scheme calc
_refine_ls_wR_factor_all 0.0737
_refine_ls_wR_factor_gt 0.0735
_refine_ls_wR_factor_ref 0.0737
_reflns_limit_h_max 9
_reflns_limit_h_min -9
_reflns_limit_k_max 11
_reflns_limit_k_min 0
_reflns_limit_l_max 62
_reflns_limit_l_min 0
_reflns_number_gt 7569
_reflns_number_total 7836
_reflns_threshold_expression I>2.0\s(I)
_oxford_diffrn_Wilson_B_factor 2.20
_oxford_diffrn_Wilson_scale 0.05
_oxford_refine_ls_r_factor_ref 0.0401
_oxford_refine_ls_scale 4.37(3)
_oxford_reflns_number_all 7836
_oxford_reflns_threshold_expression_ref I>-3.0\s(I)
_oxford_structure_analysis_title 6729
_cod_data_source_file jo9b01432_si_002.cif
_cod_data_source_block 6bi
_cod_depositor_comments
;
The following automatic conversions were performed:

data item '_chemical_melting_point' value 'not measured' was changed
to '?' -- the value is undefined or not given.

data item '_atom_sites_solution_primary' value 'Other' was changed to
'other' in accordance with the
/home/data/users/saulius/crontab/automatic-downloads/current/ACS/lib/dictionaries/cif_core.dic
dictionary named 'cif_core.dic' version 2.4.2 last updated on
2011-04-26.

data item '_exptl_crystal_density_meas' value 'not measured' was
changed to '?' -- the value is perceived as not measured.

Automatic conversion script
Id: cif_fix_values 6909 2019-04-08 15:41:33Z antanas 
;
_cod_original_sg_symbol_H-M 'P 21 21 21 '
_cod_database_code 4033999

loop_
_symmetry_equiv_pos_as_xyz
x,y,z
-x+1/2,-y,z+1/2
x+1/2,-y+1/2,-z
-x,y+1/2,-z+1/2

loop_
_atom_site_label
_atom_site_type_symbol
_atom_site_fract_x
_atom_site_fract_y
_atom_site_fract_z
_atom_site_U_iso_or_equiv
_atom_site_occupancy
_atom_site_adp_type
_atom_site_refinement_flags_posn
O1 O 0.6471(2) 0.55906(17) 0.60309(3) 0.0348 1.0000 Uani .
C2 C 0.6153(3) 0.4497(2) 0.59147(4) 0.0252 1.0000 Uani .
N3 N 0.6294(2) 0.43257(17) 0.56394(3) 0.0197 1.0000 Uani .
C4 C 0.5818(2) 0.5474(2) 0.54587(4) 0.0213 1.0000 Uani .
O5 O 0.47208(17) 0.48120(15) 0.52702(3) 0.0238 1.0000 Uani .
C6 C 0.3992(2) 0.3584(2) 0.53915(4) 0.0225 1.0000 Uani .
C7 C 0.5477(2) 0.3013(2) 0.55591(4) 0.0198 1.0000 Uani .
C8 C 0.5092(2) 0.2296(2) 0.58234(4) 0.0216 1.0000 Uani .
C9 C 0.5513(3) 0.3169(2) 0.60220(4) 0.0261 1.0000 Uani .
C11 C 0.7295(3) 0.6165(2) 0.53133(4) 0.0237 1.0000 Uani .
C12 C 0.8276(3) 0.5087(2) 0.51511(4) 0.0286 1.0000 Uani .
C13 C 0.6579(3) 0.7300(2) 0.51284(4) 0.0328 1.0000 Uani .
C14 C 0.8447(3) 0.6849(2) 0.55211(4) 0.0312 1.0000 Uani .
C15 C 0.2428(3) 0.3952(2) 0.55501(5) 0.0299 1.0000 Uani .
C16 C 0.6659(2) 0.2130(2) 0.53831(4) 0.0196 1.0000 Uani .
O17 O 0.63550(19) 0.17872(16) 0.51574(3) 0.0287 1.0000 Uani .
O18 O 0.80608(17) 0.17855(16) 0.55139(3) 0.0251 1.0000 Uani .
C19 C 0.9281(3) 0.1005(2) 0.53583(4) 0.0306 1.0000 Uani .
C21 C 0.4413(3) 0.0881(2) 0.58454(4) 0.0220 1.0000 Uani .
C22 C 0.3766(3) 0.0149(2) 0.56259(4) 0.0228 1.0000 Uani .
C23 C 0.3065(3) -0.1169(2) 0.56534(4) 0.0256 1.0000 Uani .
C24 C 0.2993(3) -0.1807(2) 0.59026(4) 0.0251 1.0000 Uani .
C25 C 0.3667(3) -0.1120(2) 0.61230(4) 0.0293 1.0000 Uani .
C26 C 0.4356(3) 0.0197(2) 0.60923(4) 0.0297 1.0000 Uani .
O27 O 0.2239(2) -0.30862(16) 0.59102(3) 0.0323 1.0000 Uani .
C28 C 0.2145(3) -0.3789(2) 0.61630(4) 0.0357 1.0000 Uani .
O51 O 0.8640(2) 0.33304(18) 0.74831(3) 0.0349 1.0000 Uani .
C52 C 0.8211(3) 0.4056(2) 0.72944(4) 0.0241 1.0000 Uani .
N53 N 0.7063(2) 0.36365(18) 0.71002(3) 0.0201 1.0000 Uani .
C54 C 0.6964(3) 0.2174(2) 0.70010(4) 0.0234 1.0000 Uani .
O55 O 0.70387(18) 0.23306(14) 0.67179(3) 0.0244 1.0000 Uani .
C56 C 0.7861(2) 0.3639(2) 0.66564(4) 0.0205 1.0000 Uani .
C57 C 0.7143(2) 0.4610(2) 0.68739(3) 0.0189 1.0000 Uani .
C58 C 0.8248(2) 0.5802(2) 0.69753(4) 0.0197 1.0000 Uani .
C59 C 0.8795(3) 0.5469(2) 0.72203(4) 0.0226 1.0000 Uani .
C61 C 0.5373(3) 0.1373(2) 0.70825(4) 0.0281 1.0000 Uani .
C62 C 0.3768(3) 0.2182(3) 0.70136(5) 0.0380 1.0000 Uani .
C63 C 0.5361(3) -0.0042(2) 0.69387(5) 0.0399 1.0000 Uani .
C64 C 0.5445(3) 0.1139(3) 0.73839(5) 0.0456 1.0000 Uani .
C65 C 0.9769(3) 0.3505(2) 0.66638(4) 0.0267 1.0000 Uani .
C66 C 0.5370(3) 0.5120(2) 0.68022(4) 0.0210 1.0000 Uani .
O67 O 0.46129(19) 0.48123(16) 0.66024(3) 0.0295 1.0000 Uani .
O68 O 0.47625(18) 0.59371(16) 0.69948(3) 0.0268 1.0000 Uani .
C69 C 0.3065(3) 0.6458(3) 0.69521(5) 0.0326 1.0000 Uani .
C71 C 0.8601(2) 0.7042(2) 0.68117(4) 0.0198 1.0000 Uani .
C72 C 0.9571(2) 0.8156(2) 0.69099(4) 0.0222 1.0000 Uani .
C73 C 0.9998(3) 0.9273(2) 0.67497(4) 0.0254 1.0000 Uani .
C74 C 0.9439(3) 0.9319(2) 0.64849(4) 0.0246 1.0000 Uani .
C75 C 0.8432(3) 0.8258(2) 0.63861(4) 0.0246 1.0000 Uani .
C76 C 0.8030(3) 0.7126(2) 0.65485(4) 0.0221 1.0000 Uani .
O77 O 0.9975(2) 1.04524(16) 0.63421(3) 0.0314 1.0000 Uani .
C78 C 0.9392(3) 1.0594(3) 0.60738(4) 0.0387 1.0000 Uani .
H41 H 0.5206 0.6207 0.5563 0.0245 1.0000 Uiso R
H61 H 0.3703 0.2910 0.5249 0.0260 1.0000 Uiso R
H91 H 0.5388 0.3004 0.6206 0.0306 1.0000 Uiso R
H121 H 0.9239 0.5534 0.5058 0.0429 1.0000 Uiso R
H123 H 0.8721 0.4349 0.5270 0.0421 1.0000 Uiso R
H122 H 0.7527 0.4621 0.5020 0.0429 1.0000 Uiso R
H131 H 0.7479 0.7824 0.5038 0.0483 1.0000 Uiso R
H133 H 0.5921 0.7966 0.5230 0.0488 1.0000 Uiso R
H132 H 0.5841 0.6892 0.4997 0.0478 1.0000 Uiso R
H141 H 0.9395 0.7338 0.5437 0.0463 1.0000 Uiso R
H143 H 0.7792 0.7533 0.5625 0.0463 1.0000 Uiso R
H142 H 0.8894 0.6137 0.5644 0.0466 1.0000 Uiso R
H151 H 0.1893 0.3130 0.5624 0.0440 1.0000 Uiso R
H153 H 0.2725 0.4584 0.5697 0.0448 1.0000 Uiso R
H152 H 0.1618 0.4440 0.5437 0.0448 1.0000 Uiso R
H191 H 1.0149 0.0665 0.5482 0.0454 1.0000 Uiso R
H193 H 0.8713 0.0205 0.5276 0.0458 1.0000 Uiso R
H192 H 0.9752 0.1614 0.5218 0.0450 1.0000 Uiso R
H221 H 0.3791 0.0564 0.5455 0.0264 1.0000 Uiso R
H231 H 0.2608 -0.1643 0.5502 0.0303 1.0000 Uiso R
H251 H 0.3646 -0.1551 0.6295 0.0347 1.0000 Uiso R
H261 H 0.4813 0.0670 0.6242 0.0353 1.0000 Uiso R
H282 H 0.1582 -0.4674 0.6132 0.0536 1.0000 Uiso R
H281 H 0.1488 -0.3220 0.6291 0.0536 1.0000 Uiso R
H283 H 0.3278 -0.3934 0.6231 0.0530 1.0000 Uiso R
H541 H 0.7977 0.1677 0.7068 0.0265 1.0000 Uiso R
H561 H 0.7462 0.3939 0.6478 0.0238 1.0000 Uiso R
H591 H 0.9496 0.6022 0.7326 0.0269 1.0000 Uiso R
H621 H 0.2773 0.1625 0.7067 0.0566 1.0000 Uiso R
H623 H 0.3758 0.3099 0.7108 0.0562 1.0000 Uiso R
H622 H 0.3689 0.2363 0.6820 0.0565 1.0000 Uiso R
H631 H 0.4404 -0.0614 0.7000 0.0594 1.0000 Uiso R
H633 H 0.6388 -0.0544 0.6981 0.0593 1.0000 Uiso R
H632 H 0.5285 0.0092 0.6743 0.0600 1.0000 Uiso R
H641 H 0.4476 0.0585 0.7440 0.0676 1.0000 Uiso R
H643 H 0.5438 0.2048 0.7478 0.0672 1.0000 Uiso R
H642 H 0.6482 0.0638 0.7430 0.0675 1.0000 Uiso R
H651 H 1.0280 0.4389 0.6609 0.0394 1.0000 Uiso R
H653 H 1.0136 0.3289 0.6846 0.0397 1.0000 Uiso R
H652 H 1.0132 0.2741 0.6545 0.0397 1.0000 Uiso R
H691 H 0.2759 0.7075 0.7110 0.0481 1.0000 Uiso R
H693 H 0.2284 0.5673 0.6936 0.0488 1.0000 Uiso R
H692 H 0.3022 0.7048 0.6785 0.0483 1.0000 Uiso R
H721 H 0.9918 0.8154 0.7089 0.0257 1.0000 Uiso R
H731 H 1.0666 1.0000 0.6815 0.0300 1.0000 Uiso R
H751 H 0.8017 0.8284 0.6210 0.0310 1.0000 Uiso R
H761 H 0.7365 0.6381 0.6478 0.0255 1.0000 Uiso R
H782 H 0.9881 1.1473 0.6005 0.0577 1.0000 Uiso R
H781 H 0.8157 1.0639 0.6067 0.0575 1.0000 Uiso R
H783 H 0.9778 0.9788 0.5965 0.0574 1.0000 Uiso R

loop_
_atom_site_aniso_label
_atom_site_aniso_U_11
_atom_site_aniso_U_22
_atom_site_aniso_U_33
_atom_site_aniso_U_23
_atom_site_aniso_U_13
_atom_site_aniso_U_12
O1 0.0436(9) 0.0377(9) 0.0232(7) -0.0095(7) 0.0012(7) -0.0168(8)
C2 0.0235(10) 0.0329(12) 0.0191(9) -0.0036(9) -0.0017(8) -0.0043(9)
N3 0.0187(8) 0.0237(9) 0.0166(7) -0.0021(7) -0.0018(6) -0.0021(7)
C4 0.0191(10) 0.0238(10) 0.0210(9) -0.0017(8) -0.0032(7) 0.0021(8)
O5 0.0212(7) 0.0270(8) 0.0233(7) 0.0020(6) -0.0064(6) -0.0034(6)
C6 0.0195(10) 0.0265(11) 0.0214(10) -0.0025(8) -0.0034(8) -0.0022(8)
C7 0.0189(9) 0.0249(10) 0.0157(9) -0.0019(8) -0.0013(7) -0.0005(8)
C8 0.0179(10) 0.0291(11) 0.0178(9) 0.0007(8) -0.0001(8) 0.0022(8)
C9 0.0279(11) 0.0345(12) 0.0159(9) -0.0013(9) 0.0007(8) -0.0081(10)
C11 0.0227(10) 0.0268(11) 0.0216(10) 0.0022(8) -0.0016(8) -0.0021(9)
C12 0.0245(11) 0.0314(12) 0.0298(11) 0.0016(9) 0.0053(9) -0.0023(9)
C13 0.0339(13) 0.0315(12) 0.0331(12) 0.0061(10) -0.0018(10) 0.0037(10)
C14 0.0276(11) 0.0342(12) 0.0318(11) 0.0014(10) -0.0038(10) -0.0130(10)
C15 0.0184(10) 0.0327(12) 0.0386(12) -0.0029(10) -0.0008(9) 0.0008(9)
C16 0.0184(9) 0.0218(10) 0.0186(9) 0.0016(8) 0.0007(7) -0.0001(8)
O17 0.0282(8) 0.0390(9) 0.0188(7) -0.0074(6) -0.0012(6) 0.0038(7)
O18 0.0215(7) 0.0335(8) 0.0203(7) -0.0014(6) -0.0005(6) 0.0077(7)
C19 0.0248(11) 0.0366(13) 0.0306(11) 0.0002(10) 0.0027(9) 0.0122(10)
C21 0.0199(10) 0.0263(11) 0.0197(9) -0.0012(8) 0.0004(8) 0.0010(8)
C22 0.0234(10) 0.0271(11) 0.0180(9) 0.0008(8) -0.0019(8) 0.0006(9)
C23 0.0270(11) 0.0286(11) 0.0210(9) -0.0033(9) -0.0037(8) 0.0033(9)
C24 0.0221(10) 0.0245(10) 0.0287(10) 0.0024(9) 0.0010(8) 0.0034(9)
C25 0.0345(12) 0.0323(12) 0.0212(10) 0.0046(9) -0.0010(9) -0.0023(10)
C26 0.0326(12) 0.0377(13) 0.0188(10) -0.0003(9) -0.0037(9) -0.0029(10)
O27 0.0414(9) 0.0258(8) 0.0298(8) 0.0054(7) -0.0021(7) -0.0033(7)
C28 0.0450(14) 0.0293(12) 0.0328(12) 0.0054(10) 0.0081(11) -0.0014(11)
O51 0.0378(9) 0.0421(10) 0.0247(7) 0.0123(7) -0.0105(7) -0.0052(8)
C52 0.0197(10) 0.0335(12) 0.0191(9) 0.0013(9) -0.0012(8) 0.0000(9)
N53 0.0181(8) 0.0249(9) 0.0174(7) 0.0025(7) -0.0009(6) 0.0004(7)
C54 0.0237(10) 0.0231(11) 0.0235(10) 0.0015(8) 0.0009(8) 0.0020(9)
O55 0.0270(8) 0.0230(7) 0.0232(7) -0.0024(6) 0.0033(6) -0.0037(6)
C56 0.0204(10) 0.0214(10) 0.0197(9) -0.0018(8) 0.0020(8) -0.0019(8)
C57 0.0204(9) 0.0218(10) 0.0144(8) 0.0009(8) 0.0000(7) 0.0010(8)
C58 0.0167(9) 0.0235(10) 0.0190(9) -0.0033(8) -0.0003(7) 0.0028(8)
C59 0.0180(9) 0.0291(11) 0.0205(9) -0.0019(8) -0.0035(8) -0.0017(9)
C61 0.0264(11) 0.0294(12) 0.0284(11) 0.0031(9) 0.0009(9) -0.0069(10)
C62 0.0224(11) 0.0420(15) 0.0496(15) 0.0017(12) 0.0016(11) -0.0059(11)
C63 0.0335(13) 0.0288(12) 0.0573(16) -0.0021(11) 0.0067(12) -0.0080(11)
C64 0.0417(15) 0.0602(18) 0.0348(13) 0.0133(12) 0.0020(11) -0.0206(14)
C65 0.0243(11) 0.0257(11) 0.0300(11) -0.0042(9) 0.0061(9) 0.0000(9)
C66 0.0225(10) 0.0211(10) 0.0194(9) 0.0002(8) -0.0018(8) -0.0020(8)
O67 0.0263(8) 0.0391(9) 0.0230(7) -0.0039(6) -0.0082(6) 0.0035(7)
O68 0.0184(7) 0.0345(8) 0.0276(7) -0.0081(6) -0.0029(6) 0.0054(6)
C69 0.0206(11) 0.0380(13) 0.0392(12) -0.0065(10) -0.0031(10) 0.0056(10)
C71 0.0174(9) 0.0225(10) 0.0195(9) -0.0020(8) -0.0019(7) 0.0058(8)
C72 0.0206(10) 0.0236(10) 0.0223(9) -0.0042(8) -0.0050(8) 0.0027(9)
C73 0.0256(11) 0.0217(10) 0.0288(10) -0.0042(8) -0.0046(8) -0.0019(9)
C74 0.0251(11) 0.0224(10) 0.0264(10) 0.0008(8) 0.0025(8) 0.0073(9)
C75 0.0251(11) 0.0284(11) 0.0204(9) -0.0011(8) -0.0033(8) 0.0013(9)
C76 0.0235(10) 0.0215(10) 0.0212(9) -0.0032(8) -0.0025(8) 0.0000(8)
O77 0.0392(9) 0.0255(8) 0.0295(8) 0.0044(6) 0.0003(7) -0.0027(7)
C78 0.0480(15) 0.0377(14) 0.0304(12) 0.0109(11) -0.0004(11) -0.0002(12)

loop_
_atom_type_symbol
_atom_type_scat_dispersion_real
_atom_type_scat_dispersion_imag
_atom_type_scat_Cromer_Mann_a1
_atom_type_scat_Cromer_Mann_b1
_atom_type_scat_Cromer_Mann_a2
_atom_type_scat_Cromer_Mann_b2
_atom_type_scat_Cromer_Mann_a3
_atom_type_scat_Cromer_Mann_b3
_atom_type_scat_Cromer_Mann_a4
_atom_type_scat_Cromer_Mann_b4
_atom_type_scat_Cromer_Mann_c
_atom_type_scat_source
C 0.0181 0.0091 2.3100 20.8439 1.0200 10.2075 1.5886 0.5687 0.8650 51.6512 0.2156 'International Tables Vol C 4.2.6.8 and 6.1.1.4'
H 0.0000 0.0000 0.4930 10.5109 0.3229 26.1257 0.1402 3.1424 0.0408 57.7998 0.0030 'International Tables Vol C 4.2.6.8 and 6.1.1.4'
N 0.0311 0.0180 12.2126 0.0057 3.1322 9.8933 2.0125 28.9975 1.1663 0.5826 -11.5290 'International Tables Vol C 4.2.6.8 and 6.1.1.4'
O 0.0492 0.0322 3.0485 13.2771 2.2868 5.7011 1.5463 0.3239 0.8670 32.9089 0.2508 'International Tables Vol C 4.2.6.8 and 6.1.1.4'

loop_
_geom_angle_atom_site_label_1
_geom_angle_atom_site_label_2
_geom_angle_atom_site_label_3
_geom_angle
_geom_angle_publ_flag
O1 C2 N3 123.80(19) yes
O1 C2 C9 129.24(18) yes
N3 C2 C9 106.91(17) yes
C2 N3 C4 120.24(16) yes
C2 N3 C7 109.67(16) yes
C4 N3 C7 110.53(14) yes
N3 C4 O5 103.70(15) yes
N3 C4 C11 114.66(16) yes
O5 C4 C11 109.90(15) yes
N3 C4 H41 108.9 no
O5 C4 H41 110.9 no
C11 C4 H41 108.7 no
C4 O5 C6 108.81(14) yes
O5 C6 C7 102.07(15) yes
O5 C6 C15 111.28(17) yes
C7 C6 C15 114.82(16) yes
O5 C6 H61 108.3 no
C7 C6 H61 110.1 no
C15 C6 H61 109.9 no
C6 C7 N3 100.81(16) yes
C6 C7 C8 118.59(16) yes
N3 C7 C8 103.39(15) yes
C6 C7 C16 110.16(15) yes
N3 C7 C16 110.76(15) yes
C8 C7 C16 112.15(16) yes
C7 C8 C9 108.63(18) yes
C7 C8 C21 123.73(17) yes
C9 C8 C21 127.63(18) yes
C2 C9 C8 110.41(17) yes
C2 C9 H91 122.7 no
C8 C9 H91 126.8 no
C4 C11 C12 110.87(17) yes
C4 C11 C13 107.91(17) yes
C12 C11 C13 109.91(17) yes
C4 C11 C14 108.39(16) yes
C12 C11 C14 110.21(17) yes
C13 C11 C14 109.49(18) yes
C11 C12 H121 110.8 no
C11 C12 H123 109.8 no
H121 C12 H123 108.3 no
C11 C12 H122 110.5 no
H121 C12 H122 110.0 no
H123 C12 H122 107.4 no
C11 C13 H131 111.6 no
C11 C13 H133 110.0 no
H131 C13 H133 107.6 no
C11 C13 H132 110.9 no
H131 C13 H132 109.3 no
H133 C13 H132 107.4 no
C11 C14 H141 111.4 no
C11 C14 H143 109.1 no
H141 C14 H143 108.7 no
C11 C14 H142 110.4 no
H141 C14 H142 108.8 no
H143 C14 H142 108.5 no
C6 C15 H151 112.0 no
C6 C15 H153 109.9 no
H151 C15 H153 108.3 no
C6 C15 H152 110.2 no
H151 C15 H152 108.6 no
H153 C15 H152 107.8 no
C7 C16 O17 124.48(17) yes
C7 C16 O18 111.17(15) yes
O17 C16 O18 124.35(18) yes
C16 O18 C19 114.76(15) yes
O18 C19 H191 107.3 no
O18 C19 H193 108.7 no
H191 C19 H193 109.5 no
O18 C19 H192 109.6 no
H191 C19 H192 112.3 no
H193 C19 H192 109.3 no
C8 C21 C22 122.47(18) yes
C8 C21 C26 120.63(18) yes
C22 C21 C26 116.89(19) yes
C21 C22 C23 121.44(19) yes
C21 C22 H221 119.9 no
C23 C22 H221 118.6 no
C22 C23 C24 120.26(19) yes
C22 C23 H231 120.2 no
C24 C23 H231 119.6 no
C23 C24 C25 119.5(2) yes
C23 C24 O27 115.80(19) yes
C25 C24 O27 124.68(19) yes
C24 C25 C26 119.47(19) yes
C24 C25 H251 120.6 no
C26 C25 H251 120.0 no
C21 C26 C25 122.4(2) yes
C21 C26 H261 117.8 no
C25 C26 H261 119.8 no
C24 O27 C28 117.74(17) yes
O27 C28 H282 106.7 no
O27 C28 H281 110.2 no
H282 C28 H281 109.8 no
O27 C28 H283 109.1 no
H282 C28 H283 111.1 no
H281 C28 H283 109.9 no
O51 C52 N53 124.3(2) yes
O51 C52 C59 128.77(19) yes
N53 C52 C59 106.95(16) yes
C52 N53 C54 122.66(17) yes
C52 N53 C57 109.40(16) yes
C54 N53 C57 109.67(15) yes
N53 C54 O55 103.52(15) yes
N53 C54 C61 115.00(17) yes
O55 C54 C61 110.57(16) yes
N53 C54 H541 106.9 no
O55 C54 H541 110.8 no
C61 C54 H541 109.9 no
C54 O55 C56 108.78(15) yes
O55 C56 C57 101.53(14) yes
O55 C56 C65 111.91(17) yes
C57 C56 C65 113.69(17) yes
O55 C56 H561 107.3 no
C57 C56 H561 110.5 no
C65 C56 H561 111.4 no
C56 C57 N53 100.66(15) yes
C56 C57 C58 118.13(16) yes
N53 C57 C58 103.73(14) yes
C56 C57 C66 111.32(15) yes
N53 C57 C66 110.03(15) yes
C58 C57 C66 111.83(16) yes
C57 C58 C59 108.43(17) yes
C57 C58 C71 121.58(16) yes
C59 C58 C71 129.97(19) yes
C52 C59 C58 110.27(18) yes
C52 C59 H591 124.0 no
C58 C59 H591 125.6 no
C54 C61 C62 112.08(17) yes
C54 C61 C63 108.56(18) yes
C62 C61 C63 109.4(2) yes
C54 C61 C64 107.80(18) yes
C62 C61 C64 109.2(2) yes
C63 C61 C64 109.8(2) yes
C61 C62 H621 109.5 no
C61 C62 H623 109.9 no
H621 C62 H623 109.6 no
C61 C62 H622 111.2 no
H621 C62 H622 108.1 no
H623 C62 H622 108.4 no
C61 C63 H631 110.2 no
C61 C63 H633 109.0 no
H631 C63 H633 107.9 no
C61 C63 H632 110.8 no
H631 C63 H632 109.5 no
H633 C63 H632 109.4 no
C61 C64 H641 109.6 no
C61 C64 H643 110.1 no
H641 C64 H643 109.4 no
C61 C64 H642 109.7 no
H641 C64 H642 109.4 no
H643 C64 H642 108.6 no
C56 C65 H651 109.6 no
C56 C65 H653 109.7 no
H651 C65 H653 108.7 no
C56 C65 H652 109.8 no
H651 C65 H652 110.2 no
H653 C65 H652 108.8 no
C57 C66 O67 125.24(18) yes
C57 C66 O68 110.34(15) yes
O67 C66 O68 124.41(18) yes
C66 O68 C69 115.40(16) yes
O68 C69 H691 107.7 no
O68 C69 H693 109.9 no
H691 C69 H693 110.8 no
O68 C69 H692 110.1 no
H691 C69 H692 108.5 no
H693 C69 H692 109.8 no
C58 C71 C72 121.23(17) yes
C58 C71 C76 120.89(18) yes
C72 C71 C76 117.84(18) yes
C71 C72 C73 121.04(18) yes
C71 C72 H721 119.8 no
C73 C72 H721 119.2 no
C72 C73 C74 120.01(19) yes
C72 C73 H731 120.7 no
C74 C73 H731 119.3 no
C73 C74 C75 120.08(19) yes
C73 C74 O77 115.10(19) yes
C75 C74 O77 124.82(18) yes
C74 C75 C76 119.36(18) yes
C74 C75 H751 121.3 no
C76 C75 H751 119.3 no
C71 C76 C75 121.62(19) yes
C71 C76 H761 119.2 no
C75 C76 H761 119.2 no
C74 O77 C78 117.93(17) yes
O77 C78 H782 106.4 no
O77 C78 H781 111.0 no
H782 C78 H781 110.2 no
O77 C78 H783 110.3 no
H782 C78 H783 110.1 no
H781 C78 H783 108.9 no

loop_
_geom_bond_atom_site_label_1
_geom_bond_atom_site_label_2
_geom_bond_distance
_geom_bond_publ_flag
O1 C2 1.220(3) yes
C2 N3 1.395(2) yes
C2 C9 1.464(3) yes
N3 C4 1.469(2) yes
N3 C7 1.464(2) yes
C4 O5 1.431(2) yes
C4 C11 1.529(3) yes
C4 H41 0.997 no
O5 C6 1.439(2) yes
C6 C7 1.546(3) yes
C6 C15 1.515(3) yes
C6 H61 0.988 no
C7 C8 1.523(3) yes
C7 C16 1.538(3) yes
C8 C9 1.339(3) yes
C8 C21 1.455(3) yes
C9 H91 0.941 no
C11 C12 1.524(3) yes
C11 C13 1.533(3) yes
C11 C14 1.532(3) yes
C12 H121 0.991 no
C12 H123 0.988 no
C12 H122 0.992 no
C13 H131 0.982 no
C13 H133 0.967 no
C13 H132 0.965 no
C14 H141 0.981 no
C14 H143 0.982 no
C14 H142 0.982 no
C15 H151 0.964 no
C15 H153 0.981 no
C15 H152 0.974 no
C16 O17 1.203(2) yes
C16 O18 1.332(2) yes
O18 C19 1.449(2) yes
C19 H191 0.982 no
C19 H193 0.977 no
C19 H192 0.985 no
C21 C22 1.401(3) yes
C21 C26 1.400(3) yes
C22 C23 1.379(3) yes
C22 H221 0.946 no
C23 C24 1.391(3) yes
C23 H231 0.957 no
C24 C25 1.392(3) yes
C24 O27 1.357(3) yes
C25 C26 1.376(3) yes
C25 H251 0.955 no
C26 H261 0.947 no
O27 C28 1.436(3) yes
C28 H282 0.966 no
C28 H281 0.987 no
C28 H283 0.971 no
O51 C52 1.220(2) yes
C52 N53 1.392(2) yes
C52 C59 1.470(3) yes
N53 C54 1.480(3) yes
N53 C57 1.467(2) yes
C54 O55 1.430(2) yes
C54 C61 1.531(3) yes
C54 H541 0.992 no
O55 C56 1.440(2) yes
C56 C57 1.540(3) yes
C56 C65 1.520(3) yes
C56 H561 0.993 no
C57 C58 1.521(3) yes
C57 C66 1.530(3) yes
C58 C59 1.341(3) yes
C58 C71 1.464(3) yes
C59 H591 0.933 no
C61 C62 1.528(3) yes
C61 C63 1.527(3) yes
C61 C64 1.530(3) yes
C62 H621 0.988 no
C62 H623 0.994 no
C62 H622 0.989 no
C63 H631 0.983 no
C63 H633 0.968 no
C63 H632 0.994 no
C64 H641 0.974 no
C64 H643 0.985 no
C64 H642 0.979 no
C65 H651 0.974 no
C65 H653 0.979 no
C65 H652 0.983 no
C66 O67 1.205(2) yes
C66 O68 1.331(2) yes
O68 C69 1.451(2) yes
C69 H691 1.016 no
C69 H693 0.974 no
C69 H692 1.008 no
C71 C72 1.400(3) yes
C71 C76 1.399(3) yes
C72 C73 1.375(3) yes
C72 H721 0.938 no
C73 C74 1.401(3) yes
C73 H731 0.930 no
C74 C75 1.380(3) yes
C74 O77 1.363(2) yes
C75 C76 1.388(3) yes
C75 H751 0.944 no
C76 H761 0.952 no
O77 C78 1.430(3) yes
C78 H782 0.984 no
C78 H781 0.982 no
C78 H783 0.990 no

loop_
_geom_hbond_atom_site_label_D
_geom_hbond_atom_site_label_H
_geom_hbond_atom_site_label_A
_geom_hbond_site_symmetry_A
_geom_hbond_angle_DHA
_geom_hbond_distance_DH
_geom_hbond_distance_HA
_geom_hbond_distance_DA
_geom_hbond_publ_flag
C15 H153 O27 1_565 146 0.98 2.49 3.352(3) yes
C28 H283 O67 1_545 137 0.97 2.45 3.235(3) yes
C65 H652 O77 1_545 156 0.98 2.41 3.328(3) yes
C72 H721 O51 4_756 168 0.94 2.44 3.364(3) yes
C76 H761 O1 . 136 0.95 2.47 3.226(3) yes
